data_7129031
loop_
_publ_author_name
'Frenette, Brandon L.'
'Oma\~na, Alvaro A'
'Ferguson, Michael J.'
'Zhou, Yuqiao'
'Rivard, Eric'

_publ_section_title
;
 Access to adducts of parent iminoborane isomers, HBNH and
 NBH<sub>2</sub>, using frustrated Lewis pair chelation.
;
_journal_issue 83
_journal_name_full 'Chemical communications (Cambridge, England)'
_journal_page_first 10895
_journal_page_last 10898
_journal_paper_doi 10.1039/d1cc04923b
_journal_volume 57
_journal_year 2021
_chemical_formula_moiety 'C24 H41 B N P'
_chemical_formula_sum 'C24 H41 B N P'
_chemical_formula_weight 385.36
_chemical_name_common PB(NH)
_space_group_crystal_system monoclinic
_space_group_IT_number 14
_space_group_name_Hall '-P 2ybc'
_space_group_name_H-M_alt 'P 1 21/c 1'
_atom_sites_solution_hydrogens mixed
_atom_sites_solution_primary direct
_audit_creation_date 2020-04-09
_audit_creation_method
;
Olex2 1.3
(compiled 2020.02.04 svn.rd84adfe8 for OlexSys, GUI svn.r6032)
;
_audit_update_record
;
2021-09-18 deposited with the CCDC.	2021-09-22 downloaded from the CCDC.
;
_cell_angle_alpha 90
_cell_angle_beta 92.7034(12)
_cell_angle_gamma 90
_cell_formula_units_Z 4
_cell_length_a 10.5379(3)
_cell_length_b 9.6520(3)
_cell_length_c 22.5624(6)
_cell_measurement_reflns_used 9763
_cell_measurement_temperature 193.15
_cell_measurement_theta_max 72.763
_cell_measurement_theta_min 3.923
_cell_volume 2292.31(11)
_computing_cell_refinement 'SAINT V8.38A (Bruker, 2018)'
_computing_data_reduction 'SAINT V8.38A (Bruker, 2018)'
_computing_publication_material 'Olex2 1.3 (Dolomanov et al., 2009)'
_computing_structure_refinement 'SHELXL 2018/3 (Sheldrick, 2015)'
_computing_structure_solution 'SHELXS  (Sheldrick, 2008)'
_diffrn_ambient_temperature 193.15
_diffrn_measured_fraction_theta_full 1.000
_diffrn_measured_fraction_theta_max 0.997
_diffrn_measurement_device_type 'Bruker APEX-II CCD'
_diffrn_measurement_method '\f and \w scans'
_diffrn_radiation_type CuK\a
_diffrn_radiation_wavelength 1.54178
_diffrn_reflns_av_R_equivalents 0.0450
_diffrn_reflns_av_unetI/netI 0.0191
_diffrn_reflns_Laue_measured_fraction_full 1.000
_diffrn_reflns_Laue_measured_fraction_max 0.997
_diffrn_reflns_limit_h_max 13
_diffrn_reflns_limit_h_min -13
_diffrn_reflns_limit_k_max 11
_diffrn_reflns_limit_k_min -11
_diffrn_reflns_limit_l_max 27
_diffrn_reflns_limit_l_min -27
_diffrn_reflns_number 60334
_diffrn_reflns_point_group_measured_fraction_full 1.000
_diffrn_reflns_point_group_measured_fraction_max 0.997
_diffrn_reflns_theta_full 67.679
_diffrn_reflns_theta_max 72.756
_diffrn_reflns_theta_min 3.923
_diffrn_source_current 0.64
_diffrn_source_power 0.0286528
_diffrn_source_voltage 44.77
_diffrn_standards_number 0
_exptl_absorpt_coefficient_mu 1.096
_exptl_absorpt_correction_T_max 0.9647
_exptl_absorpt_correction_T_min 0.8844
_exptl_absorpt_correction_type numerical
_exptl_absorpt_process_details
'SADABS 2016/2: Krause, L., Herbst-Irmer, R., Sheldrick G.M. & Stalke D.,  J. Appl. Cryst. 48 (2015) 3-10'
_exptl_crystal_colour colourless
_exptl_crystal_colour_primary colourless
_exptl_crystal_density_diffrn 1.117
_exptl_crystal_description fragment
_exptl_crystal_F_000 848
_exptl_crystal_recrystallization_method 'Re-crystallisation from solvent: hexanes/DCM at -40C'
_exptl_crystal_size_max 0.18
_exptl_crystal_size_mid 0.103
_exptl_crystal_size_min 0.089
_refine_diff_density_max 0.278
_refine_diff_density_min -0.271
_refine_diff_density_rms 0.039
_refine_ls_extinction_method none
_refine_ls_goodness_of_fit_ref 1.059
_refine_ls_hydrogen_treatment mixed
_refine_ls_matrix_type full
_refine_ls_number_parameters 252
_refine_ls_number_reflns 4544
_refine_ls_number_restraints 0
_refine_ls_restrained_S_all 1.059
_refine_ls_R_factor_all 0.0375
_refine_ls_R_factor_gt 0.0345
_refine_ls_shift/su_max 0.001
_refine_ls_shift/su_mean 0.000
_refine_ls_structure_factor_coef Fsqd
_refine_ls_weighting_details 'w=1/[\s^2^(Fo^2^)+(0.0511P)^2^+0.5627P] where P=(Fo^2^+2Fc^2^)/3'
_refine_ls_weighting_scheme calc
_refine_ls_wR_factor_gt 0.0930
_refine_ls_wR_factor_ref 0.0956
_reflns_Friedel_coverage 0.000
_reflns_number_gt 4140
_reflns_number_total 4544
_reflns_threshold_expression 'I > 2\s(I)'
_cod_data_source_file d1cc04923b2.cif
_cod_data_source_block PB(NH)
_cod_depositor_comments 'Adding full bibliography for 7129027--7129035.cif.'
_cod_database_code 7129031
_shelx_shelxl_version_number 2018/3
_shelx_space_group_comment
;
The symmetry employed for this shelxl refinement is uniquely defined
by the following loop, which should always be used as a source of
symmetry information in preference to the above space-group names.
They are only intended as comments.
;
_shelx_estimated_absorpt_t_max 0.909
_shelx_estimated_absorpt_t_min 0.827
_olex2_refinement_description
;
1. Fixed Uiso
 At 1.2 times of:
  All C(H) groups, All C(H,H) groups
 At 1.5 times of:
  All C(H,H,H) groups
2.a Ternary CH refined with riding coordinates:
 C7(H7), C13(H13), C19(H19), C10(H10)
2.b Secondary CH2 refined with riding coordinates:
 C18(H18A,H18B), C14(H14A,H14B), C20(H20A,H20B), C16(H16A,H16B), C24(H24A,
 H24B), C17(H17A,H17B), C15(H15A,H15B), C21(H21A,H21B), C22(H22A,H22B),
 C23(H23A,H23B)
2.c Aromatic/amide H refined with riding coordinates:
 C3(H3), C6(H6), C4(H4), C5(H5)
2.d Idealised Me refined as rotating group:
 C9(H9A,H9B,H9C), C8(H8A,H8B,H8C), C12(H12A,H12B,H12C), C11(H11A,H11B,H11C)
;
_olex2_date_sample_data_collection 2019-10-23
_olex2_date_sample_submission 2019-10-23
_olex2_submission_original_sample_id RIV19A6
_olex2_submission_special_instructions 'No special instructions were received'

loop_
_space_group_symop_operation_xyz
'x, y, z'
'-x, y+1/2, -z+1/2'
'-x, -y, -z'
'x, -y-1/2, z-1/2'

loop_
_atom_site_label
_atom_site_type_symbol
_atom_site_fract_x
_atom_site_fract_y
_atom_site_fract_z
_atom_site_U_iso_or_equiv
_atom_site_adp_type
_atom_site_occupancy
_atom_site_site_symmetry_order
_atom_site_calc_flag
_atom_site_refinement_flags_posn
_atom_site_refinement_flags_adp
_atom_site_refinement_flags_occupancy
_atom_site_disorder_assembly
_atom_site_disorder_group
P P 0.13408(3) 1.04202(3) 0.36775(2) 0.02639(10) Uani 1 1 d . . . . .
B B 0.26037(12) 0.80039(13) 0.39487(6) 0.0251(2) Uani 1 1 d . . . . .
N N 0.26610(9) 0.95796(10) 0.37011(4) 0.0277(2) Uani 1 1 d . . . . .
H H 0.3331(16) 1.0018(18) 0.3659(7) 0.047(4) Uiso 1 1 d . . . . .
C1 C 0.03286(11) 0.90113(12) 0.38522(5) 0.0271(2) Uani 1 1 d . . . . .
C2 C 0.10685(11) 0.78282(12) 0.39816(5) 0.0260(2) Uani 1 1 d . . . . .
C3 C 0.03904(12) 0.66241(12) 0.41151(5) 0.0310(3) Uani 1 1 d . . . . .
C4 C -0.09270(12) 0.66214(14) 0.41287(6) 0.0367(3) Uani 1 1 d . . . . .
C5 C -0.16242(12) 0.78183(15) 0.40044(6) 0.0384(3) Uani 1 1 d . . . . .
C6 C -0.09980(11) 0.90248(14) 0.38610(6) 0.0338(3) Uani 1 1 d . . . . .
C7 C 0.12318(12) 1.17781(12) 0.42399(6) 0.0324(3) Uani 1 1 d . . . . .
C8 C 0.00338(13) 1.26665(14) 0.41560(7) 0.0425(3) Uani 1 1 d . . . . .
C9 C 0.24286(14) 1.26732(14) 0.43124(7) 0.0443(3) Uani 1 1 d . . . . .
C10 C 0.08757(13) 1.11798(14) 0.29593(6) 0.0370(3) Uani 1 1 d . . . . .
C11 C 0.06527(17) 1.00787(18) 0.24801(6) 0.0549(4) Uani 1 1 d . . . . .
C12 C 0.18454(18) 1.22475(18) 0.27712(8) 0.0591(4) Uani 1 1 d . . . . .
C13 C 0.33639(10) 0.79060(11) 0.46016(5) 0.0264(2) Uani 1 1 d . . . . .
C14 C 0.32725(12) 0.64638(12) 0.48826(5) 0.0315(3) Uani 1 1 d . . . . .
C15 C 0.41177(13) 0.63094(14) 0.54480(6) 0.0383(3) Uani 1 1 d . . . . .
C16 C 0.38245(14) 0.74243(15) 0.59018(6) 0.0418(3) Uani 1 1 d . . . . .
C17 C 0.38666(13) 0.88743(14) 0.56337(6) 0.0372(3) Uani 1 1 d . . . . .
C18 C 0.30193(11) 0.89900(12) 0.50647(5) 0.0305(3) Uani 1 1 d . . . . .
C19 C 0.31844(11) 0.69029(12) 0.34740(5) 0.0294(2) Uani 1 1 d . . . . .
C20 C 0.46402(12) 0.68422(14) 0.34736(6) 0.0369(3) Uani 1 1 d . . . . .
C21 C 0.51226(17) 0.57357(18) 0.30536(7) 0.0529(4) Uani 1 1 d . . . . .
C22 C 0.45875(16) 0.59629(18) 0.24226(6) 0.0513(4) Uani 1 1 d . . . . .
C23 C 0.31421(16) 0.60148(16) 0.24033(6) 0.0475(4) Uani 1 1 d . . . . .
C24 C 0.26665(12) 0.71044(14) 0.28313(5) 0.0365(3) Uani 1 1 d . . . . .
H3 H 0.084354 0.579022 0.419817 0.037 Uiso 1 1 calc R U . . .
H4 H -0.135657 0.579129 0.422426 0.044 Uiso 1 1 calc R U . . .
H5 H -0.252383 0.780810 0.401772 0.046 Uiso 1 1 calc R U . . .
H6 H -0.146127 0.984809 0.377007 0.041 Uiso 1 1 calc R U . . .
H7 H 0.115568 1.128573 0.462661 0.039 Uiso 1 1 calc R U . . .
H8A H 0.010942 1.326859 0.380974 0.064 Uiso 1 1 calc R U . . .
H8B H -0.006621 1.323625 0.451028 0.064 Uiso 1 1 calc R U . . .
H8C H -0.070880 1.206337 0.409429 0.064 Uiso 1 1 calc R U . . .
H9A H 0.317946 1.207415 0.434553 0.066 Uiso 1 1 calc R U . . .
H9B H 0.238647 1.323859 0.467170 0.066 Uiso 1 1 calc R U . . .
H9C H 0.248584 1.327963 0.396633 0.066 Uiso 1 1 calc R U . . .
H10 H 0.005276 1.167607 0.300431 0.044 Uiso 1 1 calc R U . . .
H11A H 0.146110 0.963198 0.239846 0.082 Uiso 1 1 calc R U . . .
H11B H 0.029701 1.051479 0.211684 0.082 Uiso 1 1 calc R U . . .
H11C H 0.005671 0.938230 0.261733 0.082 Uiso 1 1 calc R U . . .
H12A H 0.183970 1.304365 0.304064 0.089 Uiso 1 1 calc R U . . .
H12B H 0.162598 1.255582 0.236541 0.089 Uiso 1 1 calc R U . . .
H12C H 0.269362 1.182891 0.278679 0.089 Uiso 1 1 calc R U . . .
H13 H 0.428258 0.805355 0.452826 0.032 Uiso 1 1 calc R U . . .
H14A H 0.237927 0.628482 0.497700 0.038 Uiso 1 1 calc R U . . .
H14B H 0.351990 0.575828 0.459120 0.038 Uiso 1 1 calc R U . . .
H15A H 0.398302 0.538326 0.562289 0.046 Uiso 1 1 calc R U . . .
H15B H 0.502028 0.637878 0.534822 0.046 Uiso 1 1 calc R U . . .
H16A H 0.297059 0.725600 0.605222 0.050 Uiso 1 1 calc R U . . .
H16B H 0.445072 0.736430 0.624201 0.050 Uiso 1 1 calc R U . . .
H17A H 0.475312 0.910108 0.554346 0.045 Uiso 1 1 calc R U . . .
H17B H 0.358328 0.955664 0.592724 0.045 Uiso 1 1 calc R U . . .
H18A H 0.310902 0.992819 0.489435 0.037 Uiso 1 1 calc R U . . .
H18B H 0.212063 0.886570 0.516290 0.037 Uiso 1 1 calc R U . . .
H19 H 0.289903 0.596220 0.359722 0.035 Uiso 1 1 calc R U . . .
H20A H 0.496654 0.775810 0.335501 0.044 Uiso 1 1 calc R U . . .
H20B H 0.498141 0.664692 0.388141 0.044 Uiso 1 1 calc R U . . .
H21A H 0.606211 0.576717 0.305866 0.063 Uiso 1 1 calc R U . . .
H21B H 0.486844 0.480769 0.319245 0.063 Uiso 1 1 calc R U . . .
H22A H 0.486740 0.520078 0.216571 0.062 Uiso 1 1 calc R U . . .
H22B H 0.492101 0.684318 0.226710 0.062 Uiso 1 1 calc R U . . .
H23A H 0.280650 0.509463 0.251018 0.057 Uiso 1 1 calc R U . . .
H23B H 0.282034 0.623549 0.199488 0.057 Uiso 1 1 calc R U . . .
H24A H 0.172680 0.707195 0.282307 0.044 Uiso 1 1 calc R U . . .
H24B H 0.291734 0.803396 0.269290 0.044 Uiso 1 1 calc R U . . .

loop_
_atom_site_aniso_label
_atom_site_aniso_U_11
_atom_site_aniso_U_22
_atom_site_aniso_U_33
_atom_site_aniso_U_23
_atom_site_aniso_U_13
_atom_site_aniso_U_12
P 0.02570(16) 0.02339(16) 0.02993(16) 0.00480(10) -0.00043(11) 0.00105(10)
B 0.0261(6) 0.0208(6) 0.0284(6) 0.0021(5) 0.0003(5) 0.0001(5)
N 0.0241(5) 0.0238(5) 0.0351(5) 0.0043(4) 0.0008(4) -0.0009(4)
C1 0.0272(5) 0.0272(6) 0.0268(5) 0.0009(4) -0.0002(4) -0.0023(4)
C2 0.0288(5) 0.0261(5) 0.0230(5) -0.0007(4) -0.0008(4) -0.0023(4)
C3 0.0343(6) 0.0263(6) 0.0322(6) 0.0004(4) -0.0012(5) -0.0042(5)
C4 0.0359(6) 0.0357(7) 0.0385(7) -0.0006(5) 0.0022(5) -0.0119(5)
C5 0.0261(6) 0.0455(7) 0.0436(7) -0.0027(6) 0.0013(5) -0.0064(5)
C6 0.0276(6) 0.0360(7) 0.0375(6) 0.0005(5) -0.0017(5) 0.0015(5)
C7 0.0348(6) 0.0243(6) 0.0381(6) 0.0012(5) 0.0016(5) 0.0009(5)
C8 0.0392(7) 0.0331(7) 0.0556(8) -0.0014(6) 0.0063(6) 0.0077(6)
C9 0.0408(7) 0.0317(7) 0.0600(9) -0.0059(6) -0.0009(6) -0.0046(6)
C10 0.0382(7) 0.0383(7) 0.0344(6) 0.0116(5) 0.0005(5) 0.0084(5)
C11 0.0721(11) 0.0575(9) 0.0339(7) 0.0067(7) -0.0102(7) 0.0044(8)
C12 0.0698(11) 0.0562(10) 0.0517(9) 0.0253(8) 0.0072(8) -0.0078(8)
C13 0.0261(5) 0.0240(5) 0.0289(5) 0.0001(4) -0.0002(4) 0.0026(4)
C14 0.0350(6) 0.0260(6) 0.0330(6) 0.0026(5) -0.0037(5) 0.0026(5)
C15 0.0441(7) 0.0327(6) 0.0372(7) 0.0032(5) -0.0092(5) 0.0093(5)
C16 0.0481(8) 0.0452(8) 0.0312(6) 0.0022(5) -0.0076(5) 0.0114(6)
C17 0.0398(7) 0.0375(7) 0.0334(6) -0.0076(5) -0.0062(5) 0.0078(5)
C18 0.0322(6) 0.0278(6) 0.0311(6) -0.0013(5) -0.0021(5) 0.0063(5)
C19 0.0347(6) 0.0244(5) 0.0292(6) 0.0008(4) 0.0032(4) 0.0002(5)
C20 0.0360(7) 0.0424(7) 0.0325(6) 0.0045(5) 0.0029(5) 0.0118(5)
C21 0.0623(9) 0.0577(9) 0.0398(8) 0.0061(7) 0.0137(7) 0.0282(8)
C22 0.0653(10) 0.0544(9) 0.0355(7) -0.0017(6) 0.0149(7) 0.0127(8)
C23 0.0644(9) 0.0461(8) 0.0327(7) -0.0080(6) 0.0082(6) -0.0096(7)
C24 0.0372(6) 0.0410(7) 0.0309(6) -0.0026(5) -0.0007(5) -0.0035(5)

loop_
_atom_type_symbol
_atom_type_description
_atom_type_scat_dispersion_real
_atom_type_scat_dispersion_imag
_atom_type_scat_source
C C 0.0181 0.0091 'International Tables Vol C Tables 4.2.6.8 and 6.1.1.4'
H H 0.0000 0.0000 'International Tables Vol C Tables 4.2.6.8 and 6.1.1.4'
B B 0.0090 0.0039 'International Tables Vol C Tables 4.2.6.8 and 6.1.1.4'
N N 0.0311 0.0180 'International Tables Vol C Tables 4.2.6.8 and 6.1.1.4'
P P 0.2955 0.4335 'International Tables Vol C Tables 4.2.6.8 and 6.1.1.4'

loop_
_exptl_crystal_face_index_h
_exptl_crystal_face_index_k
_exptl_crystal_face_index_l
_exptl_crystal_face_perp_dist
-1.00 -1.00 2.00 0.0770
1.00 1.00 -2.00 0.0250
0.00 0.00 1.00 0.0640
0.00 0.00 -1.00 0.0170
1.00 2.00 -2.00 0.0370
1.00 1.00 2.00 0.0480
-1.00 -1.00 -2.00 0.0240
0.00 -1.00 1.00 0.0270
0.00 -2.00 1.00 0.0170
0.00 2.00 -1.00 0.0470
1.00 -2.00 2.00 0.0160
-1.00 2.00 -2.00 0.0670
2.00 -1.00 2.00 0.0340
0.00 2.00 1.00 0.0510
0.00 -2.00 -1.00 0.0130
2.00 -2.00 -1.00 0.0190
1.00 -2.00 -2.00 0.0120
-1.00 2.00 2.00 0.0580

loop_
_geom_angle_atom_site_label_1
_geom_angle_atom_site_label_2
_geom_angle_atom_site_label_3
_geom_angle
_geom_angle_site_symmetry_1
_geom_angle_site_symmetry_3
_geom_angle_publ_flag
N P C1 97.66(5) . . ?
N P C7 114.85(6) . . ?
N P C10 115.32(6) . . ?
C1 P C7 109.55(5) . . ?
C1 P C10 111.36(6) . . ?
C10 P C7 107.74(6) . . ?
N B C2 99.57(8) . . ?
N B C13 109.73(9) . . ?
N B C19 111.09(9) . . ?
C2 B C13 113.27(9) . . ?
C2 B C19 111.22(9) . . ?
C13 B C19 111.40(9) . . ?
P N B 115.97(7) . . ?
P N H 118.5(12) . . ?
B N H 124.1(12) . . ?
C2 C1 P 109.49(8) . . ?
C6 C1 P 127.18(9) . . ?
C6 C1 C2 123.33(11) . . ?
C1 C2 B 116.59(10) . . ?
C3 C2 B 127.68(10) . . ?
C3 C2 C1 115.72(10) . . ?
C2 C3 H3 119.2 . . ?
C4 C3 C2 121.67(12) . . ?
C4 C3 H3 119.2 . . ?
C3 C4 C5 120.84(12) . . ?
C3 C4 H4 119.6 . . ?
C5 C4 H4 119.6 . . ?
C4 C5 H5 120.2 . . ?
C6 C5 C4 119.53(11) . . ?
C6 C5 H5 120.2 . . ?
C1 C6 H6 120.6 . . ?
C5 C6 C1 118.89(12) . . ?
C5 C6 H6 120.6 . . ?
P C7 H7 105.9 . . ?
C8 C7 P 113.17(9) . . ?
C8 C7 C9 111.57(11) . . ?
C8 C7 H7 105.9 . . ?
C9 C7 P 113.54(9) . . ?
C9 C7 H7 105.9 . . ?
C7 C8 H8A 109.5 . . ?
C7 C8 H8B 109.5 . . ?
C7 C8 H8C 109.5 . . ?
H8A C8 H8B 109.5 . . ?
H8A C8 H8C 109.5 . . ?
H8B C8 H8C 109.5 . . ?
C7 C9 H9A 109.5 . . ?
C7 C9 H9B 109.5 . . ?
C7 C9 H9C 109.5 . . ?
H9A C9 H9B 109.5 . . ?
H9A C9 H9C 109.5 . . ?
H9B C9 H9C 109.5 . . ?
P C10 H10 107.5 . . ?
C11 C10 P 112.04(9) . . ?
C11 C10 H10 107.5 . . ?
C12 C10 P 111.29(10) . . ?
C12 C10 C11 110.86(13) . . ?
C12 C10 H10 107.5 . . ?
C10 C11 H11A 109.5 . . ?
C10 C11 H11B 109.5 . . ?
C10 C11 H11C 109.5 . . ?
H11A C11 H11B 109.5 . . ?
H11A C11 H11C 109.5 . . ?
H11B C11 H11C 109.5 . . ?
C10 C12 H12A 109.5 . . ?
C10 C12 H12B 109.5 . . ?
C10 C12 H12C 109.5 . . ?
H12A C12 H12B 109.5 . . ?
H12A C12 H12C 109.5 . . ?
H12B C12 H12C 109.5 . . ?
B C13 H13 106.1 . . ?
C14 C13 B 112.61(9) . . ?
C14 C13 H13 106.1 . . ?
C18 C13 B 116.71(9) . . ?
C18 C13 C14 108.41(9) . . ?
C18 C13 H13 106.1 . . ?
C13 C14 H14A 109.0 . . ?
C13 C14 H14B 109.0 . . ?
C15 C14 C13 112.82(10) . . ?
C15 C14 H14A 109.0 . . ?
C15 C14 H14B 109.0 . . ?
H14A C14 H14B 107.8 . . ?
C14 C15 H15A 109.4 . . ?
C14 C15 H15B 109.4 . . ?
C16 C15 C14 111.26(10) . . ?
C16 C15 H15A 109.4 . . ?
C16 C15 H15B 109.4 . . ?
H15A C15 H15B 108.0 . . ?
C15 C16 H16A 109.3 . . ?
C15 C16 H16B 109.3 . . ?
C17 C16 C15 111.71(11) . . ?
C17 C16 H16A 109.3 . . ?
C17 C16 H16B 109.3 . . ?
H16A C16 H16B 107.9 . . ?
C16 C17 C18 111.85(11) . . ?
C16 C17 H17A 109.2 . . ?
C16 C17 H17B 109.2 . . ?
C18 C17 H17A 109.2 . . ?
C18 C17 H17B 109.2 . . ?
H17A C17 H17B 107.9 . . ?
C13 C18 H18A 109.2 . . ?
C13 C18 H18B 109.2 . . ?
C17 C18 C13 111.93(9) . . ?
C17 C18 H18A 109.2 . . ?
C17 C18 H18B 109.2 . . ?
H18A C18 H18B 107.9 . . ?
B C19 H19 106.2 . . ?
C20 C19 B 115.27(10) . . ?
C20 C19 C24 108.34(10) . . ?
C20 C19 H19 106.2 . . ?
C24 C19 B 113.92(10) . . ?
C24 C19 H19 106.2 . . ?
C19 C20 H20A 109.0 . . ?
C19 C20 H20B 109.0 . . ?
C21 C20 C19 112.83(12) . . ?
C21 C20 H20A 109.0 . . ?
C21 C20 H20B 109.0 . . ?
H20A C20 H20B 107.8 . . ?
C20 C21 H21A 109.4 . . ?
C20 C21 H21B 109.4 . . ?
C22 C21 C20 111.06(12) . . ?
C22 C21 H21A 109.4 . . ?
C22 C21 H21B 109.4 . . ?
H21A C21 H21B 108.0 . . ?
C21 C22 C23 110.94(12) . . ?
C21 C22 H22A 109.5 . . ?
C21 C22 H22B 109.5 . . ?
C23 C22 H22A 109.5 . . ?
C23 C22 H22B 109.5 . . ?
H22A C22 H22B 108.0 . . ?
C22 C23 C24 111.23(12) . . ?
C22 C23 H23A 109.4 . . ?
C22 C23 H23B 109.4 . . ?
C24 C23 H23A 109.4 . . ?
C24 C23 H23B 109.4 . . ?
H23A C23 H23B 108.0 . . ?
C19 C24 H24A 108.9 . . ?
C19 C24 H24B 108.9 . . ?
C23 C24 C19 113.35(11) . . ?
C23 C24 H24A 108.9 . . ?
C23 C24 H24B 108.9 . . ?
H24A C24 H24B 107.7 . . ?

loop_
_geom_bond_atom_site_label_1
_geom_bond_atom_site_label_2
_geom_bond_distance
_geom_bond_site_symmetry_2
_geom_bond_publ_flag
P N 1.6092(10) . ?
P C1 1.7839(12) . ?
P C7 1.8318(13) . ?
P C10 1.8245(12) . ?
N B 1.6223(15) . ?
N H 0.833(17) . ?
C1 C6 1.3991(16) . ?
C2 B 1.6318(16) . ?
C2 C1 1.4056(16) . ?
C2 C3 1.4044(16) . ?
C3 C4 1.3901(17) . ?
C3 H3 0.9500 . ?
C4 C5 1.3905(19) . ?
C4 H4 0.9500 . ?
C5 H5 0.9500 . ?
C6 C5 1.3843(18) . ?
C6 H6 0.9500 . ?
C7 C8 1.5304(17) . ?
C7 C9 1.5310(18) . ?
C7 H7 1.0000 . ?
C8 H8A 0.9800 . ?
C8 H8B 0.9800 . ?
C8 H8C 0.9800 . ?
C9 H9A 0.9800 . ?
C9 H9B 0.9800 . ?
C9 H9C 0.9800 . ?
C10 C11 1.526(2) . ?
C10 C12 1.526(2) . ?
C10 H10 1.0000 . ?
C11 H11A 0.9800 . ?
C11 H11B 0.9800 . ?
C11 H11C 0.9800 . ?
C12 H12A 0.9800 . ?
C12 H12B 0.9800 . ?
C12 H12C 0.9800 . ?
C13 B 1.6461(16) . ?
C13 C14 1.5345(16) . ?
C13 H13 1.0000 . ?
C14 C15 1.5283(16) . ?
C14 H14A 0.9900 . ?
C14 H14B 0.9900 . ?
C15 H15A 0.9900 . ?
C15 H15B 0.9900 . ?
C16 C15 1.5269(18) . ?
C16 C17 1.5262(19) . ?
C16 H16A 0.9900 . ?
C16 H16B 0.9900 . ?
C17 H17A 0.9900 . ?
C17 H17B 0.9900 . ?
C18 C13 1.5343(15) . ?
C18 C17 1.5329(16) . ?
C18 H18A 0.9900 . ?
C18 H18B 0.9900 . ?
C19 B 1.6472(16) . ?
C19 C24 1.5374(16) . ?
C19 H19 1.0000 . ?
C20 C19 1.5352(17) . ?
C20 C21 1.5306(19) . ?
C20 H20A 0.9900 . ?
C20 H20B 0.9900 . ?
C21 C22 1.522(2) . ?
C21 H21A 0.9900 . ?
C21 H21B 0.9900 . ?
C22 C23 1.523(2) . ?
C22 H22A 0.9900 . ?
C22 H22B 0.9900 . ?
C23 H23A 0.9900 . ?
C23 H23B 0.9900 . ?
C24 C23 1.5282(18) . ?
C24 H24A 0.9900 . ?
C24 H24B 0.9900 . ?

loop_
_geom_torsion_atom_site_label_1
_geom_torsion_atom_site_label_2
_geom_torsion_atom_site_label_3
_geom_torsion_atom_site_label_4
_geom_torsion
_geom_torsion_site_symmetry_1
_geom_torsion_site_symmetry_2
_geom_torsion_site_symmetry_3
_geom_torsion_site_symmetry_4
_geom_torsion_publ_flag
P N B C2 8.74(10) . . . . ?
P N B C13 -110.35(9) . . . . ?
P N B C19 126.02(9) . . . . ?
P C1 C6 C5 179.55(10) . . . . ?
B C2 C1 P 0.37(12) . . . . ?
B C2 C1 C6 179.93(10) . . . . ?
B C2 C3 C4 179.88(11) . . . . ?
B C13 C14 C15 172.39(10) . . . . ?
B C19 C24 C23 -176.01(10) . . . . ?
N P C1 C2 4.66(9) . . . . ?
N P C1 C6 -174.88(11) . . . . ?
N P C7 C8 173.01(9) . . . . ?
N P C7 C9 44.50(11) . . . . ?
N P C10 C11 62.71(12) . . . . ?
N P C10 C12 -62.04(12) . . . . ?
C1 P N B -8.38(9) . . . . ?
C1 P C7 C8 -78.31(10) . . . . ?
C1 P C7 C9 153.18(9) . . . . ?
C1 P C10 C11 -47.37(12) . . . . ?
C1 P C10 C12 -172.13(10) . . . . ?
C1 C2 B N -5.21(12) . . . . ?
C1 C2 B C13 111.23(11) . . . . ?
C1 C2 B C19 -122.39(11) . . . . ?
C1 C2 C3 C4 -1.23(17) . . . . ?
C1 C6 C5 C4 -0.79(19) . . . . ?
C2 C1 C6 C5 0.08(18) . . . . ?
C2 C3 C4 C5 0.59(19) . . . . ?
C3 C2 B N 173.67(11) . . . . ?
C3 C2 B C13 -69.89(14) . . . . ?
C3 C2 B C19 56.49(15) . . . . ?
C3 C2 C1 P -178.64(8) . . . . ?
C3 C2 C1 C6 0.91(17) . . . . ?
C3 C4 C5 C6 0.5(2) . . . . ?
C7 P N B 107.37(9) . . . . ?
C7 P C1 C2 -115.19(9) . . . . ?
C7 P C1 C6 65.27(12) . . . . ?
C7 P C10 C11 -167.53(10) . . . . ?
C7 P C10 C12 67.71(12) . . . . ?
C10 P N B -126.42(9) . . . . ?
C10 P C1 C2 125.72(8) . . . . ?
C10 P C1 C6 -53.81(12) . . . . ?
C10 P C7 C8 42.99(11) . . . . ?
C10 P C7 C9 -85.52(11) . . . . ?
C13 C14 C15 C16 55.68(15) . . . . ?
C13 C18 C17 C16 -55.94(14) . . . . ?
C14 C13 B N 176.14(9) . . . . ?
C14 C13 B C2 65.87(12) . . . . ?
C14 C13 B C19 -60.41(12) . . . . ?
C15 C16 C17 C18 52.95(15) . . . . ?
C17 C16 C15 C14 -52.44(16) . . . . ?
C17 C18 C13 B -175.02(10) . . . . ?
C17 C18 C13 C14 56.59(13) . . . . ?
C18 C13 B N 49.81(13) . . . . ?
C18 C13 B C2 -60.46(13) . . . . ?
C18 C13 B C19 173.26(10) . . . . ?
C18 C13 C14 C15 -56.94(13) . . . . ?
C19 C20 C21 C22 56.83(17) . . . . ?
C19 C24 C23 C22 -55.49(16) . . . . ?
C20 C19 B N 78.28(12) . . . . ?
C20 C19 B C2 -171.80(10) . . . . ?
C20 C19 B C13 -44.39(13) . . . . ?
C20 C19 C24 C23 54.27(14) . . . . ?
C20 C21 C22 C23 -55.41(19) . . . . ?
C21 C20 C19 B 176.24(10) . . . . ?
C21 C20 C19 C24 -54.80(14) . . . . ?
C21 C22 C23 C24 54.69(18) . . . . ?
C24 C19 B N -47.88(13) . . . . ?
C24 C19 B C2 62.05(12) . . . . ?
C24 C19 B C13 -170.55(10) . . . . ?
